data_4517294
loop_
_publ_author_name
'Zhao, Bin'
'Shang, Rui'
'Wang, Guang-Zu'
'Wang, Shaohong'
'Chen, Hui'
'Fu, Yao'

_publ_section_title
;
 Palladium-Catalyzed Dual Ligand-Enabled Alkylation of Silyl Enol Ether
 and Enamide under Irradiation: Scope, Mechanism, and Theoretical
 Elucidation of Hybrid Alkyl Pd(I)-Radical Species
;
_journal_name_full 'ACS Catalysis'
_journal_page_first 1334
_journal_paper_doi 10.1021/acscatal.9b04699
_journal_year 2020
_chemical_formula_sum 'C16 H21 N O3'
_chemical_formula_weight 275.34
_space_group_crystal_system triclinic
_space_group_IT_number 2
_space_group_name_Hall '-P 1'
_space_group_name_H-M_alt 'P -1'
_atom_sites_solution_hydrogens geom
_audit_creation_method SHELXL-2013
_cell_angle_alpha 85.743(4)
_cell_angle_beta 84.357(4)
_cell_angle_gamma 77.273(5)
_cell_formula_units_Z 2
_cell_length_a 6.5339(4)
_cell_length_b 8.3328(5)
_cell_length_c 15.0376(7)
_cell_measurement_reflns_used 2489
_cell_measurement_temperature 291(2)
_cell_measurement_theta_max 73.5220
_cell_measurement_theta_min 5.4440
_cell_volume 793.58(8)
_computing_cell_refinement 'CrysAlisPro (Rigaku OD, 2015)'
_computing_data_collection 'CrysAlisPro (Rigaku OD, 2015)'
_computing_data_reduction 'CrysAlisPro (Rigaku OD, 2015)'
_computing_molecular_graphics 'Ortep-3 (L. J. Farrugia, 2001)'
_computing_publication_material SHELXL-97
_computing_structure_refinement 'SHELXL-97 (Sheldrick, 1997)'
_computing_structure_solution 'SHELXS-97 (Sheldrick, 1997)'
_diffrn_ambient_temperature 291(2)
_diffrn_detector_area_resol_mean 5.2169
_diffrn_measured_fraction_theta_full 0.996
_diffrn_measured_fraction_theta_max 0.961
_diffrn_measurement_device_type 'SuperNova, Dual, Cu at zero, AtlasS2'
_diffrn_measurement_method '\w scans'
_diffrn_radiation_type CuK\a
_diffrn_radiation_wavelength 1.54184
_diffrn_reflns_av_R_equivalents 0.0175
_diffrn_reflns_av_unetI/netI 0.0273
_diffrn_reflns_Laue_measured_fraction_full 0.996
_diffrn_reflns_Laue_measured_fraction_max 0.961
_diffrn_reflns_limit_h_max 5
_diffrn_reflns_limit_h_min -7
_diffrn_reflns_limit_k_max 10
_diffrn_reflns_limit_k_min -10
_diffrn_reflns_limit_l_max 18
_diffrn_reflns_limit_l_min -18
_diffrn_reflns_number 5041
_diffrn_reflns_point_group_measured_fraction_full 0.996
_diffrn_reflns_point_group_measured_fraction_max 0.961
_diffrn_reflns_theta_full 67.684
_diffrn_reflns_theta_max 73.889
_diffrn_reflns_theta_min 5.451
_diffrn_source 'micro-focus sealed X-ray tube'
_exptl_absorpt_coefficient_mu 0.639
_exptl_absorpt_correction_T_max 1.00000
_exptl_absorpt_correction_T_min 0.67863
_exptl_absorpt_correction_type multi-scan
_exptl_absorpt_process_details
;
CrysAlisPro 1.171.38.46 (Rigaku Oxford Diffraction, 2015)
Empirical absorption correction using spherical harmonics,
 implemented in SCALE3 ABSPACK scaling algorithm.
;
_exptl_crystal_density_diffrn 1.152
_exptl_crystal_description block
_exptl_crystal_F_000 296
_exptl_crystal_size_max 0.260
_exptl_crystal_size_mid 0.240
_exptl_crystal_size_min 0.200
_refine_diff_density_max 0.136
_refine_diff_density_min -0.145
_refine_diff_density_rms 0.030
_refine_ls_extinction_coef 0.0061(13)
_refine_ls_extinction_expression Fc^*^=kFc[1+0.001xFc^2^\l^3^/sin(2\q)]^-1/4^
_refine_ls_extinction_method SHELXL
_refine_ls_goodness_of_fit_ref 1.046
_refine_ls_hydrogen_treatment constr
_refine_ls_matrix_type full
_refine_ls_number_parameters 187
_refine_ls_number_reflns 3092
_refine_ls_number_restraints 0
_refine_ls_restrained_S_all 1.046
_refine_ls_R_factor_all 0.0575
_refine_ls_R_factor_gt 0.0477
_refine_ls_shift/su_max 0.000
_refine_ls_shift/su_mean 0.000
_refine_ls_structure_factor_coef Fsqd
_refine_ls_weighting_details 'w=1/[\s^2^(Fo^2^)+(0.0769P)^2^+0.0617P] where P=(Fo^2^+2Fc^2^)/3'
_refine_ls_weighting_scheme calc
_refine_ls_wR_factor_gt 0.1369
_refine_ls_wR_factor_ref 0.1469
_reflns_Friedel_coverage 0.000
_reflns_number_gt 2479
_reflns_number_total 3092
_reflns_threshold_expression 'I > 2\s(I)'
_cod_data_source_file cs9b04699_si_003.cif
_cod_data_source_block shelxl
_cod_database_code 4517294
_shelx_space_group_comment
;
The symmetry employed for this shelxl refinement is uniquely defined
by the following loop, which should always be used as a source of
symmetry information in preference to the above space-group names.
They are only intended as comments.
;
_shelx_estimated_absorpt_t_min 0.851
_shelx_estimated_absorpt_t_max 0.883
_shelxl_version_number 2013-4

loop_
_space_group_symop_operation_xyz
'x, y, z'
'-x, -y, -z'

loop_
_atom_site_label
_atom_site_type_symbol
_atom_site_fract_x
_atom_site_fract_y
_atom_site_fract_z
_atom_site_U_iso_or_equiv
_atom_site_adp_type
_atom_site_occupancy
_atom_site_site_symmetry_order
_atom_site_calc_flag
_atom_site_refinement_flags_posn
_atom_site_refinement_flags_adp
O2 O 1.0957(2) 0.28719(15) 0.05618(9) 0.0766(4) Uani 1 1 d . .
N1 N 0.2512(2) 0.64533(17) 0.36526(9) 0.0628(3) Uani 1 1 d . .
O3 O -0.0503(2) 0.7912(2) 0.43301(10) 0.0954(5) Uani 1 1 d . .
O1 O 0.8053(3) 0.25184(19) -0.00040(11) 0.0983(5) Uani 1 1 d . .
C2 C 0.5352(2) 0.61731(16) 0.25575(9) 0.0504(3) Uani 1 1 d . .
C1 C 0.4054(2) 0.70702(17) 0.33165(9) 0.0511(3) Uani 1 1 d . .
C12 C 0.4627(2) 0.85579(17) 0.36471(10) 0.0553(3) Uani 1 1 d . .
H12A H 0.6129 0.8306 0.3711 0.066 Uiso 1 1 calc R U
H12B H 0.3912 0.8760 0.4237 0.066 Uiso 1 1 calc R U
C3 C 0.7537(2) 0.57976(17) 0.25201(10) 0.0552(3) Uani 1 1 d . .
H3 H 0.8225 0.6210 0.2935 0.066 Uiso 1 1 calc R U
C4 C 0.8693(2) 0.48098(18) 0.18650(11) 0.0574(4) Uani 1 1 d . .
H4 H 1.0155 0.4540 0.1852 0.069 Uiso 1 1 calc R U
C6 C 0.5514(3) 0.46469(19) 0.12455(11) 0.0626(4) Uani 1 1 d . .
H6 H 0.4832 0.4283 0.0811 0.075 Uiso 1 1 calc R U
C7 C 0.4357(2) 0.5610(2) 0.19052(11) 0.0606(4) Uani 1 1 d . .
H7 H 0.2897 0.5886 0.1914 0.073 Uiso 1 1 calc R U
C5 C 0.7689(2) 0.42196(16) 0.12291(10) 0.0555(4) Uani 1 1 d . .
C8 C 0.8878(3) 0.31209(18) 0.05273(11) 0.0654(4) Uani 1 1 d . .
C10 C 0.1187(3) 0.7004(2) 0.43979(12) 0.0674(4) Uani 1 1 d . .
C13 C 0.4092(3) 1.01611(19) 0.30502(12) 0.0717(5) Uani 1 1 d . .
C11 C 0.1901(3) 0.6213(3) 0.52738(14) 0.0846(6) Uani 1 1 d . .
H11A H 0.2174 0.5036 0.5248 0.127 Uiso 1 1 calc R U
H11B H 0.0822 0.6557 0.5744 0.127 Uiso 1 1 calc R U
H11C H 0.3165 0.6539 0.5391 0.127 Uiso 1 1 calc R U
C9 C 1.2244(4) 0.1752(2) -0.00648(15) 0.0895(6) Uani 1 1 d . .
H9A H 1.1816 0.2063 -0.0657 0.134 Uiso 1 1 calc R U
H9B H 1.2076 0.0650 0.0099 0.134 Uiso 1 1 calc R U
H9C H 1.3695 0.1800 -0.0051 0.134 Uiso 1 1 calc R U
C14 C 0.5480(5) 1.0044(3) 0.21690(16) 0.1141(10) Uani 1 1 d . .
H14A H 0.6934 0.9731 0.2291 0.171 Uiso 1 1 calc R U
H14B H 0.5232 1.1095 0.1844 0.171 Uiso 1 1 calc R U
H14C H 0.5148 0.9234 0.1818 0.171 Uiso 1 1 calc R U
C15 C 0.4567(5) 1.1529(3) 0.35713(18) 0.1116(9) Uani 1 1 d . .
H15A H 0.3771 1.1575 0.4144 0.167 Uiso 1 1 calc R U
H15B H 0.4185 1.2567 0.3241 0.167 Uiso 1 1 calc R U
H15C H 0.6043 1.1303 0.3655 0.167 Uiso 1 1 calc R U
C16 C 0.1791(4) 1.0528(3) 0.2873(2) 0.1185(9) Uani 1 1 d . .
H16A H 0.1535 0.9691 0.2519 0.178 Uiso 1 1 calc R U
H16B H 0.1437 1.1582 0.2557 0.178 Uiso 1 1 calc R U
H16C H 0.0940 1.0543 0.3432 0.178 Uiso 1 1 calc R U

loop_
_atom_site_aniso_label
_atom_site_aniso_U_11
_atom_site_aniso_U_22
_atom_site_aniso_U_33
_atom_site_aniso_U_23
_atom_site_aniso_U_13
_atom_site_aniso_U_12
O2 0.0809(8) 0.0680(7) 0.0761(8) -0.0204(6) 0.0022(6) -0.0042(6)
N1 0.0581(7) 0.0691(8) 0.0638(7) -0.0036(6) -0.0035(6) -0.0200(6)
O3 0.0562(7) 0.1332(13) 0.0885(9) -0.0001(9) -0.0012(6) -0.0067(8)
O1 0.1102(11) 0.0923(10) 0.0925(10) -0.0424(8) -0.0237(8) -0.0033(8)
C2 0.0542(7) 0.0457(6) 0.0528(7) 0.0003(5) -0.0095(6) -0.0125(5)
C1 0.0489(7) 0.0525(7) 0.0519(7) 0.0013(5) -0.0109(5) -0.0098(6)
C12 0.0562(8) 0.0556(8) 0.0545(7) -0.0063(6) -0.0053(6) -0.0114(6)
C3 0.0566(8) 0.0527(7) 0.0583(8) -0.0063(6) -0.0146(6) -0.0102(6)
C4 0.0551(8) 0.0531(7) 0.0636(8) -0.0054(6) -0.0097(6) -0.0076(6)
C6 0.0731(10) 0.0610(8) 0.0594(8) -0.0084(7) -0.0168(7) -0.0199(7)
C7 0.0547(8) 0.0661(9) 0.0648(9) -0.0070(7) -0.0124(6) -0.0168(7)
C5 0.0685(9) 0.0425(6) 0.0555(8) -0.0006(6) -0.0080(6) -0.0110(6)
C8 0.0865(12) 0.0482(7) 0.0597(9) -0.0055(6) -0.0107(8) -0.0078(7)
C10 0.0538(9) 0.0822(11) 0.0698(10) -0.0027(8) -0.0036(7) -0.0236(8)
C13 0.0948(12) 0.0490(8) 0.0678(10) -0.0028(7) 0.0031(9) -0.0127(8)
C11 0.0841(12) 0.1013(14) 0.0687(11) 0.0040(10) -0.0050(9) -0.0238(11)
C9 0.1013(15) 0.0697(11) 0.0872(13) -0.0230(10) 0.0122(11) 0.0011(10)
C14 0.189(3) 0.0667(11) 0.0799(13) 0.0015(10) 0.0354(15) -0.0344(14)
C15 0.172(3) 0.0621(11) 0.1051(17) -0.0206(11) 0.0131(16) -0.0407(13)
C16 0.1163(19) 0.0803(14) 0.145(2) 0.0260(15) -0.0406(17) 0.0116(13)

loop_
_atom_type_symbol
_atom_type_description
_atom_type_scat_dispersion_real
_atom_type_scat_dispersion_imag
_atom_type_scat_source
C C 0.0181 0.0091 'International Tables Vol C Tables 4.2.6.8 and 6.1.1.4'
H H 0.0000 0.0000 'International Tables Vol C Tables 4.2.6.8 and 6.1.1.4'
N N 0.0311 0.0180 'International Tables Vol C Tables 4.2.6.8 and 6.1.1.4'
O O 0.0492 0.0322 'International Tables Vol C Tables 4.2.6.8 and 6.1.1.4'

loop_
_geom_angle_atom_site_label_1
_geom_angle_atom_site_label_2
_geom_angle_atom_site_label_3
_geom_angle
C8 O2 C9 116.42(16)
C1 N1 C10 125.19(14)
C3 C2 C7 119.08(13)
C3 C2 C1 121.31(12)
C7 C2 C1 119.48(13)
N1 C1 C2 115.02(13)
N1 C1 C12 124.49(14)
C2 C1 C12 120.47(12)
C1 C12 C13 115.78(13)
C1 C12 H12A 108.3
C13 C12 H12A 108.3
C1 C12 H12B 108.3
C13 C12 H12B 108.3
H12A C12 H12B 107.4
C4 C3 C2 120.06(13)
C4 C3 H3 120.0
C2 C3 H3 120.0
C3 C4 C5 120.53(14)
C3 C4 H4 119.7
C5 C4 H4 119.7
C7 C6 C5 120.21(14)
C7 C6 H6 119.9
C5 C6 H6 119.9
C6 C7 C2 120.65(14)
C6 C7 H7 119.7
C2 C7 H7 119.7
C6 C5 C4 119.38(14)
C6 C5 C8 118.60(14)
C4 C5 C8 122.02(14)
O1 C8 O2 123.90(16)
O1 C8 C5 123.73(17)
O2 C8 C5 112.36(14)
O3 C10 N1 121.81(17)
O3 C10 C11 122.94(17)
N1 C10 C11 114.80(16)
C16 C13 C14 110.4(2)
C16 C13 C15 110.5(2)
C14 C13 C15 108.31(18)
C16 C13 C12 110.04(16)
C14 C13 C12 111.29(15)
C15 C13 C12 106.24(17)
C10 C11 H11A 109.5
C10 C11 H11B 109.5
H11A C11 H11B 109.5
C10 C11 H11C 109.5
H11A C11 H11C 109.5
H11B C11 H11C 109.5
O2 C9 H9A 109.5
O2 C9 H9B 109.5
H9A C9 H9B 109.5
O2 C9 H9C 109.5
H9A C9 H9C 109.5
H9B C9 H9C 109.5
C13 C14 H14A 109.5
C13 C14 H14B 109.5
H14A C14 H14B 109.5
C13 C14 H14C 109.5
H14A C14 H14C 109.5
H14B C14 H14C 109.5
C13 C15 H15A 109.5
C13 C15 H15B 109.5
H15A C15 H15B 109.5
C13 C15 H15C 109.5
H15A C15 H15C 109.5
H15B C15 H15C 109.5
C13 C16 H16A 109.5
C13 C16 H16B 109.5
H16A C16 H16B 109.5
C13 C16 H16C 109.5
H16A C16 H16C 109.5
H16B C16 H16C 109.5

loop_
_geom_bond_atom_site_label_1
_geom_bond_atom_site_label_2
_geom_bond_distance
O2 C8 1.333(2)
O2 C9 1.448(2)
N1 C1 1.2744(19)
N1 C10 1.388(2)
O3 C10 1.202(2)
O1 C8 1.202(2)
C2 C3 1.389(2)
C2 C7 1.390(2)
C2 C1 1.4960(19)
C1 C12 1.502(2)
C12 C13 1.546(2)
C12 H12A 0.9700
C12 H12B 0.9700
C3 C4 1.385(2)
C3 H3 0.9300
C4 C5 1.386(2)
C4 H4 0.9300
C6 C7 1.380(2)
C6 C5 1.385(2)
C6 H6 0.9300
C7 H7 0.9300
C5 C8 1.491(2)
C10 C11 1.498(3)
C13 C16 1.513(3)
C13 C14 1.527(3)
C13 C15 1.532(3)
C11 H11A 0.9600
C11 H11B 0.9600
C11 H11C 0.9600
C9 H9A 0.9600
C9 H9B 0.9600
C9 H9C 0.9600
C14 H14A 0.9600
C14 H14B 0.9600
C14 H14C 0.9600
C15 H15A 0.9600
C15 H15B 0.9600
C15 H15C 0.9600
C16 H16A 0.9600
C16 H16B 0.9600
C16 H16C 0.9600

loop_
_geom_torsion_atom_site_label_1
_geom_torsion_atom_site_label_2
_geom_torsion_atom_site_label_3
_geom_torsion_atom_site_label_4
_geom_torsion
C10 N1 C1 C2 175.27(14)
C10 N1 C1 C12 -3.2(2)
C3 C2 C1 N1 -133.43(15)
C7 C2 C1 N1 42.43(18)
C3 C2 C1 C12 45.12(18)
C7 C2 C1 C12 -139.02(14)
N1 C1 C12 C13 -106.03(17)
C2 C1 C12 C13 75.56(17)
C7 C2 C3 C4 -3.0(2)
C1 C2 C3 C4 172.83(13)
C2 C3 C4 C5 1.5(2)
C5 C6 C7 C2 0.4(2)
C3 C2 C7 C6 2.1(2)
C1 C2 C7 C6 -173.86(13)
C7 C6 C5 C4 -1.9(2)
C7 C6 C5 C8 177.57(14)
C3 C4 C5 C6 1.0(2)
C3 C4 C5 C8 -178.51(13)
C9 O2 C8 O1 -2.5(3)
C9 O2 C8 C5 176.93(14)
C6 C5 C8 O1 -3.5(2)
C4 C5 C8 O1 175.96(17)
C6 C5 C8 O2 177.03(14)
C4 C5 C8 O2 -3.5(2)
C1 N1 C10 O3 98.2(2)
C1 N1 C10 C11 -89.4(2)
C1 C12 C13 C16 53.7(2)
C1 C12 C13 C14 -68.9(2)
C1 C12 C13 C15 173.38(16)
